data_2240035
loop_
_publ_author_name
'Smith, Graham'
'Lynch, Daniel E.'

_publ_section_title
;
 Crystal structures of the co-crystalline adduct
 5-(4-bromophenyl)-1,3,4-thiadiazol-2-amine--4-nitrobenzoic acid (1/1) and
 the salt 2-amino-5-(4-bromophenyl)-1,3,4-thiadiazol-3-ium
 2-carboxy-4,6-dinitrophenolate
;
_journal_coeditor_code LH5731
_journal_issue 11
_journal_name_full 'Acta Crystallographica Section E'
_journal_page_first 294
_journal_page_last 297
_journal_paper_doi 10.1107/S1600536814021138
_journal_volume 70
_journal_year 2014
_chemical_formula_iupac 'C8 H6 Br N3 S, C7 H5 N O4'
_chemical_formula_moiety 'C8 H6 Br N3 S, C7 H5 N O4'
_chemical_formula_sum 'C15 H11 Br N4 O4 S'
_chemical_formula_weight 423.25
_chemical_name_common
;
5-(4-Bromophenyl)-1,3,4-thiadiazol-2-amine--4-nitrobenzoic acid (1/1)
;
_chemical_name_systematic
;
5-(4-Bromophenyl)-1,3,4-thiadiazol-2-amine--4-nitrobenzoic acid (1/1)
;
_space_group_IT_number 15
_symmetry_cell_setting monoclinic
_symmetry_space_group_name_Hall '-C 2yc'
_symmetry_space_group_name_H-M 'C 1 2/c 1'
_atom_sites_solution_hydrogens geom
_atom_sites_solution_primary direct
_atom_sites_solution_secondary difmap
_audit_creation_method SHELXL-97
_cell_angle_alpha 90.00
_cell_angle_beta 92.982(6)
_cell_angle_gamma 90.00
_cell_formula_units_Z 8
_cell_length_a 8.5205(6)
_cell_length_b 12.0394(7)
_cell_length_c 31.4321(18)
_cell_measurement_reflns_used 1513
_cell_measurement_temperature 200.0(10)
_cell_measurement_theta_max 27.49
_cell_measurement_theta_min 3.24
_cell_volume 3220.0(3)
_computing_cell_refinement
;
CrysAlis PRO (Agilent, 2013)
;
_computing_data_collection
;
CrysAlis PRO (Agilent, 2013)
;
_computing_data_reduction
;
CrysAlis PRO (Agilent, 2013)
;
_computing_molecular_graphics
;
PLATON (Spek, 2009)
;
_computing_publication_material
;
PLATON (Spek, 2009)
;
_computing_structure_refinement
;
SHELXL97 (Sheldrick, 2008) within WinGX (Farrugia, 2012)
;
_computing_structure_solution
;
SIR92 (Altomare <i>et al.</i>, 1993)
;
_diffrn_ambient_temperature 200.0(10)
_diffrn_detector_area_resol_mean 16.077
_diffrn_measured_fraction_theta_full 0.997
_diffrn_measured_fraction_theta_max 0.997
_diffrn_measurement_device_type 'Oxford Diffraction Gemini-S CCD detector diffractometer'
_diffrn_measurement_method '\w scans'
_diffrn_radiation_monochromator graphite
_diffrn_radiation_source 'Enhance (Mo) X-ray source'
_diffrn_radiation_type MoK\a
_diffrn_radiation_wavelength 0.71073
_diffrn_reflns_av_R_equivalents 0.0293
_diffrn_reflns_av_sigmaI/netI 0.0478
_diffrn_reflns_limit_h_max 10
_diffrn_reflns_limit_h_min -10
_diffrn_reflns_limit_k_max 13
_diffrn_reflns_limit_k_min -14
_diffrn_reflns_limit_l_max 38
_diffrn_reflns_limit_l_min -37
_diffrn_reflns_number 6234
_diffrn_reflns_theta_full 26.00
_diffrn_reflns_theta_max 26.00
_diffrn_reflns_theta_min 3.16
_diffrn_standards_number 0
_exptl_absorpt_coefficient_mu 2.713
_exptl_absorpt_correction_T_max 0.980
_exptl_absorpt_correction_T_min 0.936
_exptl_absorpt_correction_type multi-scan
_exptl_absorpt_process_details
;
(CrysAlis PRO; Agilent, 2013)
;
_exptl_crystal_colour colourless
_exptl_crystal_density_diffrn 1.754
_exptl_crystal_density_method 'not measured'
_exptl_crystal_description needle
_exptl_crystal_F_000 1696
_exptl_crystal_size_max 0.30
_exptl_crystal_size_mid 0.10
_exptl_crystal_size_min 0.05
_refine_diff_density_max 0.372
_refine_diff_density_min -0.303
_refine_ls_extinction_method none
_refine_ls_goodness_of_fit_ref 1.054
_refine_ls_hydrogen_treatment constr
_refine_ls_matrix_type full
_refine_ls_number_parameters 226
_refine_ls_number_reflns 3164
_refine_ls_number_restraints 0
_refine_ls_restrained_S_all 1.054
_refine_ls_R_factor_all 0.0621
_refine_ls_R_factor_gt 0.0444
_refine_ls_shift/su_max 0.001
_refine_ls_shift/su_mean 0.000
_refine_ls_structure_factor_coef Fsqd
_refine_ls_weighting_details 'calc w=1/[\s^2^(Fo^2^)+(0.0387P)^2^+0.5808P] where P=(Fo^2^+2Fc^2^)/3'
_refine_ls_weighting_scheme calc
_refine_ls_wR_factor_gt 0.0861
_refine_ls_wR_factor_ref 0.0934
_reflns_number_gt 2446
_reflns_number_total 3164
_reflns_threshold_expression I>2\s(I)
_cod_data_source_file lh5731sup1.cif
_cod_data_source_block I
_cod_original_sg_symbol_H-M 'C 2/c'
_cod_database_code 2240035
_cod_database_fobs_code 2240035

loop_
_symmetry_equiv_pos_site_id
_symmetry_equiv_pos_as_xyz
1 x,y,z
2 -x,y,1/2-z
3 -x,-y,-z
4 x,-y,1/2+z
5 1/2+x,1/2+y,z
6 1/2-x,1/2+y,1/2-z
7 1/2-x,1/2-y,-z
8 1/2+x,1/2-y,1/2+z

loop_
_atom_site_aniso_label
_atom_site_aniso_U_11
_atom_site_aniso_U_22
_atom_site_aniso_U_33
_atom_site_aniso_U_12
_atom_site_aniso_U_13
_atom_site_aniso_U_23
Br1B 0.0445(2) 0.0621(3) 0.0354(2) 0.0020(2) -0.0081(2) 0.0168(2)
S1B 0.0460(5) 0.0213(5) 0.0329(4) -0.0032(4) -0.0095(4) -0.0025(4)
N3B 0.0351(14) 0.0206(15) 0.0326(14) -0.0010(12) -0.0077(12) 0.0019(12)
N4B 0.0358(14) 0.0205(15) 0.0321(14) 0.0016(12) -0.0083(12) 0.0009(12)
N21B 0.0622(19) 0.0164(15) 0.0455(17) -0.0013(14) -0.0199(15) 0.0008(13)
C2B 0.0353(18) 0.0252(19) 0.0309(17) -0.0036(15) -0.0034(14) 0.0005(14)
C5B 0.0299(16) 0.0195(17) 0.0261(15) -0.0016(14) 0.0006(13) -0.0016(13)
C51B 0.0285(16) 0.0267(18) 0.0248(15) -0.0020(14) 0.0004(12) 0.0021(13)
C52B 0.0361(18) 0.032(2) 0.0309(17) 0.0019(16) -0.0079(14) -0.0084(15)
C53B 0.0367(18) 0.033(2) 0.0389(19) 0.0090(16) -0.0015(15) -0.0009(16)
C54B 0.0277(16) 0.037(2) 0.0290(17) -0.0009(16) -0.0006(13) 0.0064(15)
C55B 0.056(2) 0.039(2) 0.0234(16) -0.0020(19) -0.0086(15) -0.0037(15)
C56B 0.052(2) 0.0233(19) 0.0308(17) 0.0017(17) -0.0039(15) -0.0038(14)
O11A 0.0489(14) 0.0252(13) 0.0374(13) -0.0043(11) -0.0184(11) -0.0005(10)
O12A 0.0744(18) 0.0289(16) 0.0515(16) -0.0109(14) -0.0260(14) 0.0078(12)
O41A 0.082(2) 0.079(2) 0.0387(15) -0.0277(18) -0.0246(15) 0.0108(15)
O42A 0.078(2) 0.0484(19) 0.0578(18) -0.0169(16) -0.0241(15) -0.0068(15)
N4A 0.0324(15) 0.040(2) 0.0311(15) -0.0036(14) -0.0044(12) -0.0060(14)
C1A 0.0264(16) 0.0232(18) 0.0309(17) 0.0006(14) -0.0009(13) -0.0030(14)
C2A 0.0425(19) 0.030(2) 0.0376(18) -0.0069(16) -0.0012(15) 0.0050(15)
C3A 0.048(2) 0.041(2) 0.0282(17) -0.0064(18) -0.0053(15) 0.0089(16)
C4A 0.0284(16) 0.035(2) 0.0286(16) -0.0003(15) -0.0019(13) -0.0056(14)
C5A 0.0355(18) 0.024(2) 0.0386(19) -0.0051(15) -0.0015(15) 0.0003(14)
C6A 0.0336(17) 0.029(2) 0.0288(17) 0.0015(15) -0.0058(14) 0.0037(14)
C11A 0.0327(17) 0.026(2) 0.0363(18) 0.0011(15) -0.0026(14) -0.0012(15)

loop_
_atom_site_type_symbol
_atom_site_label
_atom_site_fract_x
_atom_site_fract_y
_atom_site_fract_z
_atom_site_U_iso_or_equiv
_atom_site_thermal_displace_type
_atom_site_calc_flag
_atom_site_refinement_flags
_atom_site_occupancy
Br Br1B 1.32374(4) 0.82958(4) 0.951350(10) 0.04770(10) Uani d . 1.000
S S1B 0.88663(10) 1.17279(7) 0.79873(3) 0.0338(3) Uani d . 1.000
N N3B 0.7467(3) 1.0355(2) 0.74804(8) 0.0298(8) Uani d . 1.000
N N4B 0.8315(3) 0.9717(2) 0.77756(8) 0.0298(8) Uani d . 1.000
N N21B 0.6957(3) 1.2195(2) 0.72930(9) 0.0422(10) Uani d . 1.000
C C2B 0.7637(4) 1.1422(3) 0.75456(10) 0.0306(10) Uani d . 1.000
C C5B 0.9105(3) 1.0302(3) 0.80565(9) 0.0252(9) Uani d . 1.000
C C51B 1.0113(3) 0.9843(3) 0.84056(9) 0.0267(9) Uani d . 1.000
C C52B 1.0714(4) 0.8778(3) 0.83755(10) 0.0333(11) Uani d . 1.000
C C53B 1.1622(4) 0.8320(3) 0.87055(10) 0.0363(11) Uani d . 1.000
C C54B 1.1982(4) 0.8937(3) 0.90645(10) 0.0313(10) Uani d . 1.000
C C55B 1.1420(4) 1.0005(3) 0.91008(10) 0.0398(11) Uani d . 1.000
C C56B 1.0491(4) 1.0449(3) 0.87727(10) 0.0356(11) Uani d . 1.000
O O11A 0.5473(3) 0.94290(18) 0.69115(7) 0.0379(8) Uani d . 1.000
O O12A 0.5398(3) 1.1075(2) 0.65888(8) 0.0526(10) Uani d . 1.000
O O41A 0.0669(3) 0.8677(3) 0.49887(8) 0.0675(11) Uani d . 1.000
O O42A 0.0741(3) 0.7146(3) 0.53310(9) 0.0624(11) Uani d . 1.000
N N4A 0.1096(3) 0.8111(3) 0.52893(9) 0.0347(10) Uani d . 1.000
C C1A 0.3998(3) 0.9571(3) 0.62604(9) 0.0269(10) Uani d . 1.000
C C2A 0.3653(4) 1.0145(3) 0.58884(10) 0.0368(11) Uani d . 1.000
C C3A 0.2695(4) 0.9678(3) 0.55671(10) 0.0393(11) Uani d . 1.000
C C4A 0.2118(4) 0.8635(3) 0.56300(10) 0.0308(10) Uani d . 1.000
C C5A 0.2428(4) 0.8039(3) 0.59996(10) 0.0328(11) Uani d . 1.000
C C6A 0.3384(3) 0.8522(3) 0.63168(10) 0.0307(10) Uani d . 1.000
C C11A 0.5027(4) 1.0097(3) 0.66014(10) 0.0318(11) Uani d . 1.000
H H21B 0.65870 1.18840 0.70780 0.0510 Uiso d R 1.000
H H22B 0.69870 1.29520 0.73300 0.0510 Uiso d R 1.000
H H52B 1.04960 0.83580 0.81230 0.0400 Uiso c R 1.000
H H53B 1.19980 0.75800 0.86850 0.0440 Uiso c R 1.000
H H55B 1.16720 1.04300 0.93500 0.0480 Uiso c R 1.000
H H56B 1.01000 1.11840 0.87980 0.0430 Uiso c R 1.000
H H2A 0.40750 1.08670 0.58520 0.0440 Uiso c R 1.000
H H3A 0.24450 1.00710 0.53100 0.0470 Uiso c R 1.000
H H5A 0.19980 0.73190 0.60350 0.0390 Uiso c R 1.000
H H6A 0.36190 0.81310 0.65750 0.0370 Uiso c R 1.000
H H11A 0.61080 0.97690 0.71080 0.0570 Uiso d R 1.000

loop_
_atom_type_symbol
_atom_type_description
_atom_type_scat_dispersion_real
_atom_type_scat_dispersion_imag
_atom_type_scat_source
C C 0.0033 0.0016 'International Tables Vol C Tables 4.2.6.8 and 6.1.1.4'
H H 0.0000 0.0000 'International Tables Vol C Tables 4.2.6.8 and 6.1.1.4'
N N 0.0061 0.0033 'International Tables Vol C Tables 4.2.6.8 and 6.1.1.4'
O O 0.0106 0.0060 'International Tables Vol C Tables 4.2.6.8 and 6.1.1.4'
S S 0.1246 0.1234 'International Tables Vol C Tables 4.2.6.8 and 6.1.1.4'
Br Br -0.2901 2.4595 'International Tables Vol C Tables 4.2.6.8 and 6.1.1.4'

loop_
_geom_angle_atom_site_label_1
_geom_angle_atom_site_label_2
_geom_angle_atom_site_label_3
_geom_angle
_geom_angle_publ_flag
C2B S1B C5B 87.27(15) no
C11A O11A H11A 112.00 no
N4B N3B C2B 113.1(3) no
N3B N4B C5B 113.1(3) no
H21B N21B H22B 124.00 no
C2B N21B H21B 108.00 no
C2B N21B H22B 127.00 no
O42A N4A C4A 118.1(3) no
O41A N4A O42A 124.1(3) no
O41A N4A C4A 117.8(3) no
S1B C2B N3B 113.0(2) no
S1B C2B N21B 123.6(3) no
N3B C2B N21B 123.4(3) no
S1B C5B N4B 113.5(2) no
N4B C5B C51B 124.8(3) no
S1B C5B C51B 121.7(2) no
C52B C51B C56B 118.2(3) no
C5B C51B C56B 121.7(3) no
C5B C51B C52B 120.1(3) no
C51B C52B C53B 121.0(3) no
C52B C53B C54B 119.7(3) no
Br1B C54B C55B 120.3(2) no
Br1B C54B C53B 119.1(3) no
C53B C54B C55B 120.6(3) no
C54B C55B C56B 119.3(3) no
C51B C56B C55B 121.2(3) no
C51B C52B H52B 119.00 no
C53B C52B H52B 120.00 no
C52B C53B H53B 120.00 no
C54B C53B H53B 120.00 no
C54B C55B H55B 120.00 no
C56B C55B H55B 120.00 no
C51B C56B H56B 119.00 no
C55B C56B H56B 119.00 no
C2A C1A C11A 119.3(3) no
C6A C1A C11A 120.6(3) no
C2A C1A C6A 120.1(3) no
C1A C2A C3A 120.5(3) no
C2A C3A C4A 118.1(3) no
N4A C4A C3A 119.2(3) no
C3A C4A C5A 123.0(3) no
N4A C4A C5A 117.8(3) no
C4A C5A C6A 117.9(3) no
C1A C6A C5A 120.3(3) no
O11A C11A C1A 114.4(3) no
O12A C11A C1A 122.0(3) no
O11A C11A O12A 123.6(3) no
C1A C2A H2A 120.00 no
C3A C2A H2A 120.00 no
C2A C3A H3A 121.00 no
C4A C3A H3A 121.00 no
C4A C5A H5A 121.00 no
C6A C5A H5A 121.00 no
C1A C6A H6A 120.00 no
C5A C6A H6A 120.00 no

loop_
_geom_bond_atom_site_label_1
_geom_bond_atom_site_label_2
_geom_bond_distance
_geom_bond_publ_flag
Br1B C54B 1.891(3) no
S1B C2B 1.735(3) no
S1B C5B 1.741(4) no
O11A C11A 1.305(4) no
O12A C11A 1.220(4) no
O41A N4A 1.206(4) no
O42A N4A 1.209(5) no
O11A H11A 0.9000 no
N3B C2B 1.308(4) no
N3B N4B 1.380(4) no
N4B C5B 1.291(4) no
N21B C2B 1.336(4) no
N21B H22B 0.9200 no
N21B H21B 0.8200 no
N4A C4A 1.485(4) no
C5B C51B 1.466(4) no
C51B C56B 1.389(4) no
C51B C52B 1.386(5) no
C52B C53B 1.377(5) no
C53B C54B 1.372(5) no
C54B C55B 1.379(5) no
C55B C56B 1.375(5) no
C52B H52B 0.9500 no
C53B H53B 0.9500 no
C55B H55B 0.9500 no
C56B H56B 0.9500 no
C1A C6A 1.382(5) no
C1A C11A 1.490(4) no
C1A C2A 1.377(4) no
C2A C3A 1.384(5) no
C3A C4A 1.367(5) no
C4A C5A 1.379(5) no
C5A C6A 1.383(5) no
C2A H2A 0.9500 no
C3A H3A 0.9500 no
C5A H5A 0.9500 no
C6A H6A 0.9500 no

loop_
_geom_hbond_atom_site_label_D
_geom_hbond_atom_site_label_H
_geom_hbond_atom_site_label_A
_geom_hbond_site_symmetry_A
_geom_hbond_distance_DH
_geom_hbond_distance_HA
_geom_hbond_distance_DA
_geom_hbond_angle_DHA
_geom_hbond_publ_flag
O11A H11A N3B . 0.90 1.75 2.648(3) 175 yes
N21B H21B O12A . 0.82 2.04 2.859(4) 172 yes
N21B H22B N4B 6_656 0.92 2.16 3.052(3) 162 yes
C55B H55B O41A 4_675 0.95 2.47 3.302(4) 146 yes
C56B H56B S1B . 0.95 2.78 3.166(3) 105 no

loop_
_geom_torsion_atom_site_label_1
_geom_torsion_atom_site_label_2
_geom_torsion_atom_site_label_3
_geom_torsion_atom_site_label_4
_geom_torsion
_geom_torsion_publ_flag
C5B S1B C2B N3B 0.7(3) no
C5B S1B C2B N21B -178.1(3) no
C2B S1B C5B N4B -0.7(2) no
C2B S1B C5B C51B 179.5(2) no
C2B N3B N4B C5B 0.0(4) no
N4B N3B C2B S1B -0.5(3) no
N4B N3B C2B N21B 178.3(3) no
N3B N4B C5B S1B 0.5(3) no
N3B N4B C5B C51B -179.7(2) no
O41A N4A C4A C5A 171.2(3) no
O42A N4A C4A C3A 172.0(3) no
O42A N4A C4A C5A -8.6(4) no
O41A N4A C4A C3A -8.2(5) no
N4B C5B C51B C56B -157.4(3) no
S1B C5B C51B C52B -157.8(2) no
S1B C5B C51B C56B 22.4(4) no
N4B C5B C51B C52B 22.5(4) no
C56B C51B C52B C53B 1.9(5) no
C5B C51B C56B C55B 179.1(3) no
C5B C51B C52B C53B -178.0(3) no
C52B C51B C56B C55B -0.8(5) no
C51B C52B C53B C54B -2.1(5) no
C52B C53B C54B Br1B -179.8(3) no
C52B C53B C54B C55B 1.1(5) no
C53B C54B C55B C56B 0.0(5) no
Br1B C54B C55B C56B -179.1(3) no
C54B C55B C56B C51B -0.2(5) no
C6A C1A C2A C3A -0.2(5) no
C11A C1A C2A C3A -179.7(3) no
C2A C1A C6A C5A 0.4(4) no
C11A C1A C6A C5A 179.9(3) no
C2A C1A C11A O11A -170.2(3) no
C2A C1A C11A O12A 10.5(5) no
C6A C1A C11A O11A 10.3(4) no
C6A C1A C11A O12A -169.0(3) no
C1A C2A C3A C4A -0.4(5) no
C2A C3A C4A N4A -179.6(3) no
C2A C3A C4A C5A 1.0(5) no
N4A C4A C5A C6A 179.7(3) no
C3A C4A C5A C6A -0.8(5) no
C4A C5A C6A C1A 0.1(5) no
